data_7133114
loop_
_publ_author_name
'Shimajiri, Takuya'
'Tsue, Taiga'
'Koakutsu, Shumpei'
'Ishigaki, Yusuke'
'Suzuki, Takanori'

_publ_section_title
;
 Crystallographic and spectroscopic studies on persistent triarylpropargyl
 cations.
;
_journal_issue 56
_journal_name_full 'Chemical communications (Cambridge, England)'
_journal_page_first 7152
_journal_page_last 7155
_journal_paper_doi 10.1039/d4cc01786b
_journal_volume 60
_journal_year 2024
_chemical_formula_moiety 'C2 F6 N O4 S2, C24 H19 O'
_chemical_formula_sum 'C26 H19 F6 N O5 S2'
_chemical_formula_weight 603.54
_chemical_name_systematic ts240209-tsue1-150K_auto
_space_group_crystal_system triclinic
_space_group_IT_number 2
_space_group_name_Hall '-P 1'
_space_group_name_H-M_alt 'P -1'
_atom_sites_solution_hydrogens geom
_atom_sites_solution_primary dual
_audit_creation_date 2024-02-09
_audit_creation_method
;
Olex2 1.5
(compiled 2023.08.24 svn.re1ec1418 for OlexSys, GUI svn.r6817)
;
_audit_update_record
;
2024-04-06 deposited with the CCDC.	2024-05-30 downloaded from the CCDC.
;
_cell_angle_alpha 117.8081(14)
_cell_angle_beta 98.1608(11)
_cell_angle_gamma 104.9911(12)
_cell_formula_units_Z 4
_cell_length_a 14.24260(18)
_cell_length_b 14.5647(2)
_cell_length_c 15.1706(2)
_cell_measurement_reflns_used 33431
_cell_measurement_temperature 150
_cell_measurement_theta_max 77.2310
_cell_measurement_theta_min 3.3890
_cell_volume 2558.64(8)
_computing_cell_refinement 'CrysAlisPro 1.171.42.49 (Rigaku OD, 2022)'
_computing_data_collection 'CrysAlisPro 1.171.42.49 (Rigaku OD, 2022)'
_computing_data_reduction 'CrysAlisPro 1.171.42.49 (Rigaku OD, 2022)'
_computing_molecular_graphics 'Olex2 1.5 (Dolomanov et al., 2009)'
_computing_publication_material 'Olex2 1.5 (Dolomanov et al., 2009)'
_computing_structure_refinement 'SHELXL 2017/1 (Sheldrick, 2015)'
_computing_structure_solution 'SHELXT 2014/5 (Sheldrick, 2014)'
_diffrn_ambient_temperature 150
_diffrn_detector 'Hybrid Pixel Array Detector'
_diffrn_detector_area_resol_mean 10.0000
_diffrn_detector_type HyPix
_diffrn_measured_fraction_theta_full 1.000
_diffrn_measured_fraction_theta_max 0.965
_diffrn_measurement_details
;
List of Runs (angles in degrees, time in seconds):

  # Type    Start    End  Width  t~exp~   \w     \q     \k     \f   Frames
#--------------------------------------------------------------------------
  1  \w     14.00 117.00   0.50    0.07    --   42.91  77.00 120.00  206
  2  \w     14.00 117.00   0.50    0.07    --   42.91  77.00  30.00  206
  3  \w     14.00 117.00   0.50    0.07    --   42.91  77.00 -60.00  206
  4  \w     14.00 117.00   0.50    0.07    --   42.91  77.00-150.00  206
  5  \w    -34.00  43.00   0.50    0.07    --   42.91 -38.00-180.00  154
  6  \w    -34.00  43.00   0.50    0.07    --   42.91 -38.00  60.00  154
  7  \w    -30.00  72.00   0.50    0.07    --   42.91 -77.00   0.00  204
  8  \w     39.00  71.00   0.50    0.16    --  112.36 -61.00 120.00   64
  9  \w     39.00  71.00   0.50    0.16    --  112.36 -61.00  90.00   64
 10  \w     39.00  71.00   0.50    0.16    --  112.36 -61.00   0.00   64
 11  \w     39.00 105.00   0.50    0.16    --  112.36 -77.00 -90.00  132
 12  \w     39.00 111.00   0.50    0.16    --  112.36-125.00 -60.00  144
 13  \w     38.00 108.00   0.50    0.16    --  112.36-111.00-146.00  140
 14  \w      3.00  89.00   0.50    0.07    --   42.91-111.00-146.00  172
 15  \w     39.00 111.00   0.50    0.16    --  112.36-125.00  90.00  144
 16  \w     39.00 111.00   0.50    0.16    --  112.36-125.00 120.00  144
 17  \w     90.00 178.00   0.50    0.16    --  112.36  61.00 -30.00  176
 18  \w     90.00 178.00   0.50    0.16    --  112.36  61.00  90.00  176
 19  \w     73.00 118.00   0.50    0.07    --   42.91 125.00  60.00   90
 20  \w     73.00 118.00   0.50    0.07    --   42.91 125.00  90.00   90
 21  \w     82.00 178.00   0.50    0.16    --  112.36 111.00 -53.00  192
 22  \w     90.00 178.00   0.50    0.16    --  112.36  61.00-150.00  176
 23  \w     73.00 118.00   0.50    0.07    --   42.91 125.00-150.00   90
 24  \w     73.00 118.00   0.50    0.07    --   42.91 125.00-120.00   90
 25  \w   -130.00 -32.00   0.50    0.16    -- -106.00 151.00  78.63  196
 26  \w   -126.00 -32.00   0.50    0.16    -- -106.00 144.00 173.61  188
 27  \w   -112.00 -32.00   0.50    0.16    -- -106.00 125.00  60.00  160
 28  \w   -112.00 -32.00   0.50    0.16    -- -106.00 125.00  30.00  160
 29  \w   -112.00 -32.00   0.50    0.16    -- -106.00 125.00 -30.00  160
 30  \w   -108.00 -30.00   0.50    0.16    -- -106.00 111.00 -53.00  156
 31  \w    -89.00  -2.00   0.50    0.07    --  -42.91 111.00 -53.00  174
 32  \w   -126.00 -32.00   0.50    0.16    -- -106.00 144.00-168.26  188
 33  \w   -105.00 -32.00   0.50    0.16    -- -106.00  77.00 -30.00  146
 34  \w   -105.00 -32.00   0.50    0.16    -- -106.00  77.00-150.00  146
 35  \w    -71.00 -32.00   0.50    0.16    -- -106.00  61.00 120.00   78
 36  \w   -177.00 -83.00   0.50    0.16    -- -106.00 -62.00 146.75  188
 37  \w   -177.00 -82.00   0.50    0.16    -- -106.00 -64.00 -63.70  190
 38  \w   -116.00 -14.00   0.50    0.07    --  -42.91 -77.00-150.00  204
 39  \w   -177.00 -78.00   0.50    0.16    -- -106.00 -75.00-109.86  198
 40  \w   -177.00 -79.00   0.50    0.16    -- -106.00 -81.00-119.92  196
 41  \w   -177.00 -81.00   0.50    0.16    -- -106.00-111.00-146.00  192
;
_diffrn_measurement_device 'four-circle diffractometer'
_diffrn_measurement_device_type 'XtaLAB Synergy, Single source at home/near, HyPix'
_diffrn_measurement_method '\w scans'
_diffrn_orient_matrix_type 'CrysAlisPro convention (1999,Acta A55,543-557)'
_diffrn_orient_matrix_UB_11 0.0207933000
_diffrn_orient_matrix_UB_12 0.0798830000
_diffrn_orient_matrix_UB_13 0.1179846000
_diffrn_orient_matrix_UB_21 0.1134069000
_diffrn_orient_matrix_UB_22 0.0141886000
_diffrn_orient_matrix_UB_23 0.0200255000
_diffrn_orient_matrix_UB_31 0.0235281000
_diffrn_orient_matrix_UB_32 0.1000057000
_diffrn_orient_matrix_UB_33 -0.0153210000
_diffrn_radiation_monochromator mirror
_diffrn_radiation_probe x-ray
_diffrn_radiation_type 'Cu K\a'
_diffrn_radiation_wavelength 1.54184
_diffrn_reflns_av_R_equivalents 0.0409
_diffrn_reflns_av_unetI/netI 0.0268
_diffrn_reflns_Laue_measured_fraction_full 1.000
_diffrn_reflns_Laue_measured_fraction_max 0.965
_diffrn_reflns_limit_h_max 17
_diffrn_reflns_limit_h_min -17
_diffrn_reflns_limit_k_max 18
_diffrn_reflns_limit_k_min -16
_diffrn_reflns_limit_l_max 19
_diffrn_reflns_limit_l_min -19
_diffrn_reflns_number 49231
_diffrn_reflns_point_group_measured_fraction_full 1.000
_diffrn_reflns_point_group_measured_fraction_max 0.965
_diffrn_reflns_theta_full 67.684
_diffrn_reflns_theta_max 77.329
_diffrn_reflns_theta_min 3.376
_diffrn_source 'micro-focus sealed X-ray tube'
_diffrn_source_type 'PhotonJet (Cu) X-ray Source'
_exptl_absorpt_coefficient_mu 2.653
_exptl_absorpt_correction_T_max 1.000
_exptl_absorpt_correction_T_min 0.328
_exptl_absorpt_correction_type gaussian
_exptl_absorpt_process_details
;
CrysAlisPro 1.171.42.49 (Rigaku Oxford Diffraction, 2022)
Numerical absorption correction based on gaussian integration over
a multifaceted crystal model
Empirical absorption correction using spherical harmonics,
implemented in SCALE3 ABSPACK scaling algorithm.
;
_exptl_crystal_colour red
_exptl_crystal_colour_primary red
_exptl_crystal_density_diffrn 1.567
_exptl_crystal_description block
_exptl_crystal_F_000 1232
_exptl_crystal_recrystallization_method 'obtained by recrystallization from CH2Cl2/Et2O'
_exptl_crystal_size_max 0.304
_exptl_crystal_size_mid 0.229
_exptl_crystal_size_min 0.174
_refine_diff_density_max 0.346
_refine_diff_density_min -0.364
_refine_diff_density_rms 0.054
_refine_ls_extinction_coef 0.00164(11)
_refine_ls_extinction_expression Fc^*^=kFc[1+0.001xFc^2^\l^3^/sin(2\q)]^-1/4^
_refine_ls_extinction_method 'SHELXL-2017/1 (Sheldrick 2017)'
_refine_ls_goodness_of_fit_ref 1.054
_refine_ls_hydrogen_treatment constr
_refine_ls_matrix_type full
_refine_ls_number_parameters 728
_refine_ls_number_reflns 10472
_refine_ls_number_restraints 0
_refine_ls_restrained_S_all 1.054
_refine_ls_R_factor_all 0.0376
_refine_ls_R_factor_gt 0.0351
_refine_ls_shift/su_max 0.001
_refine_ls_shift/su_mean 0.000
_refine_ls_structure_factor_coef Fsqd
_refine_ls_weighting_details 'w=1/[\s^2^(Fo^2^)+(0.0589P)^2^+0.6592P] where P=(Fo^2^+2Fc^2^)/3'
_refine_ls_weighting_scheme calc
_refine_ls_wR_factor_gt 0.0991
_refine_ls_wR_factor_ref 0.1011
_reflns_Friedel_coverage 0.000
_reflns_number_gt 9627
_reflns_number_total 10472
_reflns_threshold_expression 'I > 2\s(I)'
_cod_data_source_file d4cc01786b2.cif
_cod_data_source_block ts240209-tsue1-150k_auto
_cod_depositor_comments 'Adding full bibliography for 7133110--7133114.cif.'
_cod_original_cell_volume 2558.63(7)
_cod_database_code 7133114
_shelx_shelxl_version_number 2017/1
_chemical_oxdiff_formula 'C26 H19 F6 N O5 S2'
_chemical_oxdiff_usercomment '150 K'
_shelx_space_group_comment
;
The symmetry employed for this shelxl refinement is uniquely defined
by the following loop, which should always be used as a source of
symmetry information in preference to the above space-group names.
They are only intended as comments.
;
_shelx_estimated_absorpt_t_max 0.661
_shelx_estimated_absorpt_t_min 0.503
_olex2_refinement_description
;
1. Fixed Uiso
 At 1.2 times of:
  All C(H) groups
 At 1.5 times of:
  All C(H,H,H) groups
2.a Aromatic/amide H refined with riding coordinates:
 C32(H32), C49(H49), C40(H40), C8(H8), C34(H34), C6(H6), C14(H14), C23(H23),
 C17(H17), C46(H46), C48(H48), C16(H16), C43(H43), C15(H15), C41(H41), C47(H47),
  C22(H22), C42(H42), C20(H20), C21(H21)
2.b Idealised Me refined as rotating group:
 C36(H36A,H36B,H36C), C10(H10A,H10B,H10C), C38(H38A,H38B,H38C), C12(H12A,H12B,
 H12C), C37(H37A,H37B,H37C), C11(H11A,H11B,H11C)
;
_olex2_submission_original_sample_id ts240209-tsue1-150K_auto
_olex2_submission_special_instructions 'No special instructions were received'
_oxdiff_exptl_absorpt_empirical_details
;
Empirical correction (ABSPACK) includes:
- Absorption correction using spherical harmonics
- Frame scaling
;
_oxdiff_exptl_absorpt_empirical_full_max 2.872
_oxdiff_exptl_absorpt_empirical_full_min 0.668

loop_
_space_group_symop_operation_xyz
'x, y, z'
'-x, -y, -z'

loop_
_atom_site_label
_atom_site_type_symbol
_atom_site_fract_x
_atom_site_fract_y
_atom_site_fract_z
_atom_site_U_iso_or_equiv
_atom_site_adp_type
_atom_site_occupancy
_atom_site_site_symmetry_order
_atom_site_calc_flag
_atom_site_refinement_flags_posn
_atom_site_refinement_flags_adp
_atom_site_refinement_flags_occupancy
_atom_site_disorder_assembly
_atom_site_disorder_group
S1 S 0.73245(3) 0.52263(3) 0.23629(3) 0.02971(9) Uani 1 1 d . . . . .
S3 S 0.26947(3) 0.33104(3) 0.14943(3) 0.02932(9) Uani 1 1 d . . . . .
S2 S 0.76817(3) 0.33811(3) 0.22459(3) 0.02991(9) Uani 1 1 d . . . . .
S4 S 0.21391(3) 0.51703(3) 0.21718(3) 0.03201(9) Uani 1 1 d . . . . .
F5 F 0.93056(8) 0.44437(9) 0.38926(8) 0.0475(2) Uani 1 1 d . . . . .
F4 F 0.79769(9) 0.47801(9) 0.42370(8) 0.0488(3) Uani 1 1 d . . . . .
F1 F 0.74368(8) 0.50467(11) 0.05777(9) 0.0541(3) Uani 1 1 d . . . . .
F3 F 0.61221(9) 0.38099(9) 0.04394(8) 0.0546(3) Uani 1 1 d . . . . .
F7 F 0.32422(9) 0.31351(11) -0.01354(8) 0.0557(3) Uani 1 1 d . . . . .
F6 F 0.80925(9) 0.32062(9) 0.38810(9) 0.0539(3) Uani 1 1 d . . . . .
F2 F 0.61972(9) 0.54989(11) 0.10689(9) 0.0549(3) Uani 1 1 d . . . . .
O1 O 0.89067(9) 1.04034(9) 0.81542(8) 0.0349(2) Uani 1 1 d . . . . .
O5 O 0.66285(9) 0.28184(9) 0.20721(10) 0.0408(3) Uani 1 1 d . . . . .
O2 O 0.40982(8) 0.09836(9) 0.20800(8) 0.0338(2) Uani 1 1 d . . . . .
O4 O 0.64862(9) 0.49926(10) 0.27446(9) 0.0382(3) Uani 1 1 d . . . . .
F8 F 0.42146(9) 0.46073(9) 0.13299(10) 0.0607(3) Uani 1 1 d . . . . .
F9 F 0.42818(9) 0.30084(11) 0.09305(9) 0.0572(3) Uani 1 1 d . . . . .
O7 O 0.32675(10) 0.37507(10) 0.25545(9) 0.0394(3) Uani 1 1 d . . . . .
O6 O 0.82420(10) 0.27230(10) 0.17312(9) 0.0435(3) Uani 1 1 d . . . . .
O3 O 0.80118(10) 0.63591(9) 0.28728(10) 0.0460(3) Uani 1 1 d . . . . .
O9 O 0.30908(9) 0.58751(10) 0.29715(10) 0.0466(3) Uani 1 1 d . . . . .
O8 O 0.21126(11) 0.21380(9) 0.08583(10) 0.0456(3) Uani 1 1 d . . . . .
O10 O 0.16851(11) 0.56078(11) 0.16306(11) 0.0511(3) Uani 1 1 d . . . . .
F10 F 0.14791(14) 0.43793(15) 0.32929(13) 0.0849(5) Uani 1 1 d . . . . .
N00P N 0.20347(10) 0.39578(11) 0.13244(10) 0.0350(3) Uani 1 1 d . . . . .
F12 F 0.11675(13) 0.58190(12) 0.35259(13) 0.0853(5) Uani 1 1 d . . . . .
N00R N 0.79567(10) 0.44406(11) 0.21448(10) 0.0340(3) Uani 1 1 d . . . . .
F11 F 0.03097(10) 0.42322(13) 0.21408(13) 0.0863(5) Uani 1 1 d . . . . .
C35 C 0.44333(11) 0.14700(11) 0.73598(11) 0.0266(3) Uani 1 1 d . . . . .
C29 C 0.40325(10) 0.05947(11) 0.54584(11) 0.0250(3) Uani 1 1 d . . . . .
C30 C 0.40134(10) 0.04964(11) 0.63435(10) 0.0235(3) Uani 1 1 d . . . . .
C39 C 0.36390(11) -0.01812(12) 0.27970(11) 0.0277(3) Uani 1 1 d . . . . .
C32 C 0.35932(11) -0.06499(12) 0.70767(12) 0.0293(3) Uani 1 1 d . . . . .
H32 H 0.331506 -0.136441 0.699079 0.035 Uiso 1 1 calc R U . . .
C28 C 0.40589(11) 0.06795(11) 0.47062(11) 0.0267(3) Uani 1 1 d . . . . .
C3 C 0.89707(10) 1.04997(11) 0.46325(11) 0.0266(3) Uani 1 1 d . . . . .
C50 C 0.45438(11) 0.18440(12) 0.39626(11) 0.0277(3) Uani 1 1 d . . . . .
C31 C 0.35836(10) -0.05771(11) 0.61978(11) 0.0257(3) Uani 1 1 d . . . . .
C27 C 0.40833(10) 0.07810(12) 0.38306(11) 0.0264(3) Uani 1 1 d . . . . .
C2 C 0.89234(11) 1.04599(12) 0.54074(11) 0.0283(3) Uani 1 1 d . . . . .
C24 C 0.93125(11) 1.14516(13) 0.73144(12) 0.0297(3) Uani 1 1 d . . . . .
C13 C 0.84623(11) 0.94110(12) 0.62647(11) 0.0273(3) Uani 1 1 d . . . . .
C4 C 0.90321(10) 1.05491(11) 0.37332(11) 0.0247(3) Uani 1 1 d . . . . .
C49 C 0.50196(12) 0.28514(13) 0.49514(12) 0.0322(3) Uani 1 1 d . . . . .
H49 H 0.502617 0.283810 0.557242 0.039 Uiso 1 1 calc R U . . .
C40 C 0.31735(11) -0.12798(13) 0.25786(12) 0.0315(3) Uani 1 1 d . . . . .
H40 H 0.316097 -0.140429 0.313910 0.038 Uiso 1 1 calc R U . . .
C18 C 0.84748(11) 0.94333(13) 0.72084(12) 0.0302(3) Uani 1 1 d . . . . .
C5 C 0.86489(11) 0.95449(11) 0.27347(11) 0.0269(3) Uani 1 1 d . . . . .
C9 C 0.94843(11) 1.16004(11) 0.38410(11) 0.0269(3) Uani 1 1 d . . . . .
C1 C 0.88990(10) 1.04399(12) 0.63164(11) 0.0271(3) Uani 1 1 d . . . . .
C8 C 0.95346(12) 1.16215(12) 0.29483(12) 0.0306(3) Uani 1 1 d . . . . .
H8 H 0.983189 1.232121 0.301046 0.037 Uiso 1 1 calc R U . . .
C34 C 0.44162(11) 0.13447(12) 0.82101(11) 0.0296(3) Uani 1 1 d . . . . .
H34 H 0.469577 0.199052 0.889665 0.035 Uiso 1 1 calc R U . . .
C6 C 0.87261(11) 0.96203(12) 0.18694(11) 0.0295(3) Uani 1 1 d . . . . .
H6 H 0.847507 0.895470 0.119707 0.035 Uiso 1 1 calc R U . . .
C14 C 0.80050(11) 0.83632(12) 0.53147(12) 0.0304(3) Uani 1 1 d . . . . .
H14 H 0.799496 0.832168 0.466944 0.037 Uiso 1 1 calc R U . . .
C45 C 0.45449(11) 0.19102(13) 0.30600(12) 0.0302(3) Uani 1 1 d . . . . .
C44 C 0.36532(11) -0.00357(13) 0.19400(12) 0.0311(3) Uani 1 1 d . . . . .
C7 C 0.91625(12) 1.06470(12) 0.19564(12) 0.0305(3) Uani 1 1 d . . . . .
C36 C 0.31275(12) -0.16069(12) 0.51150(12) 0.0321(3) Uani 1 1 d . . . . .
H36A H 0.251817 -0.158905 0.474180 0.048 Uiso 1 1 calc R U . . .
H36B H 0.293816 -0.227334 0.516544 0.048 Uiso 1 1 calc R U . . .
H36C H 0.362922 -0.162915 0.473253 0.048 Uiso 1 1 calc R U . . .
C23 C 0.97311(12) 1.25186(13) 0.74490(13) 0.0349(3) Uani 1 1 d . . . . .
H23 H 0.973279 1.258312 0.685422 0.042 Uiso 1 1 calc R U . . .
C33 C 0.40010(11) 0.02992(13) 0.80862(12) 0.0303(3) Uani 1 1 d . . . . .
C19 C 0.93219(12) 1.13906(13) 0.82192(12) 0.0335(3) Uani 1 1 d . . . . .
C17 C 0.80369(12) 0.84635(15) 0.72135(13) 0.0362(3) Uani 1 1 d . . . . .
H17 H 0.804720 0.849365 0.785415 0.043 Uiso 1 1 calc R U . . .
C46 C 0.49963(13) 0.29146(14) 0.31270(13) 0.0366(3) Uani 1 1 d . . . . .
H46 H 0.498825 0.294196 0.251258 0.044 Uiso 1 1 calc R U . . .
C10 C 0.81770(12) 0.84350(12) 0.26267(13) 0.0342(3) Uani 1 1 d . . . . .
H10A H 0.861269 0.839480 0.315867 0.051 Uiso 1 1 calc R U . . .
H10B H 0.810969 0.783451 0.192802 0.051 Uiso 1 1 calc R U . . .
H10C H 0.750042 0.835066 0.272291 0.051 Uiso 1 1 calc R U . . .
C38 C 0.48783(14) 0.26099(12) 0.75135(12) 0.0366(3) Uani 1 1 d . . . . .
H38A H 0.543802 0.264022 0.720667 0.055 Uiso 1 1 calc R U . . .
H38B H 0.513918 0.317743 0.826392 0.055 Uiso 1 1 calc R U . . .
H38C H 0.434746 0.275444 0.716986 0.055 Uiso 1 1 calc R U . . .
C48 C 0.54695(13) 0.38427(14) 0.50197(14) 0.0380(3) Uani 1 1 d . . . . .
H48 H 0.579161 0.451352 0.568645 0.046 Uiso 1 1 calc R U . . .
C16 C 0.75900(12) 0.74633(14) 0.62739(14) 0.0371(3) Uani 1 1 d . . . . .
H16 H 0.728456 0.679695 0.626717 0.044 Uiso 1 1 calc R U . . .
C43 C 0.31974(13) -0.09365(15) 0.09075(12) 0.0391(4) Uani 1 1 d . . . . .
H43 H 0.320072 -0.082567 0.033831 0.047 Uiso 1 1 calc R U . . .
C26 C 0.83007(12) 0.39905(12) 0.36431(12) 0.0344(3) Uani 1 1 d . . . . .
C15 C 0.75762(12) 0.74070(13) 0.53165(13) 0.0350(3) Uani 1 1 d . . . . .
H15 H 0.726953 0.670622 0.467426 0.042 Uiso 1 1 calc R U . . .
C51 C 0.36682(13) 0.35426(14) 0.08735(13) 0.0374(3) Uani 1 1 d . . . . .
C12 C 0.98953(13) 1.26597(12) 0.49007(12) 0.0347(3) Uani 1 1 d . . . . .
H12A H 0.933553 1.276235 0.519684 0.052 Uiso 1 1 calc R U . . .
H12B H 1.021036 1.329598 0.483140 0.052 Uiso 1 1 calc R U . . .
H12C H 1.040783 1.261148 0.536484 0.052 Uiso 1 1 calc R U . . .
C41 C 0.27411(12) -0.21642(14) 0.15657(13) 0.0377(3) Uani 1 1 d . . . . .
H41 H 0.243796 -0.290024 0.142530 0.045 Uiso 1 1 calc R U . . .
C25 C 0.67413(12) 0.48728(14) 0.10339(12) 0.0362(3) Uani 1 1 d . . . . .
C47 C 0.54559(13) 0.38700(14) 0.41027(15) 0.0397(4) Uani 1 1 d . . . . .
H47 H 0.577104 0.456367 0.415970 0.048 Uiso 1 1 calc R U . . .
C22 C 1.01325(13) 1.34562(14) 0.84302(14) 0.0424(4) Uani 1 1 d . . . . .
H22 H 1.039935 1.417190 0.851598 0.051 Uiso 1 1 calc R U . . .
C42 C 0.27454(13) -0.19834(15) 0.07327(13) 0.0414(4) Uani 1 1 d . . . . .
H42 H 0.242784 -0.260120 0.003321 0.050 Uiso 1 1 calc R U . . .
C37 C 0.39800(15) 0.01900(15) 0.90249(13) 0.0435(4) Uani 1 1 d . . . . .
H37A H 0.455512 0.080827 0.963197 0.065 Uiso 1 1 calc R U . . .
H37B H 0.403421 -0.052202 0.887645 0.065 Uiso 1 1 calc R U . . .
H37C H 0.333717 0.021263 0.917629 0.065 Uiso 1 1 calc R U . . .
C11 C 0.92464(15) 1.07099(15) 0.10052(13) 0.0421(4) Uani 1 1 d . . . . .
H11A H 0.889360 1.118295 0.094480 0.063 Uiso 1 1 calc R U . . .
H11B H 0.893197 0.995722 0.037726 0.063 Uiso 1 1 calc R U . . .
H11C H 0.996807 1.103053 0.107510 0.063 Uiso 1 1 calc R U . . .
C20 C 0.97537(14) 1.23473(16) 0.92184(13) 0.0450(4) Uani 1 1 d . . . . .
H20 H 0.977205 1.229626 0.982198 0.054 Uiso 1 1 calc R U . . .
C21 C 1.01512(14) 1.33626(16) 0.93135(14) 0.0477(4) Uani 1 1 d . . . . .
H21 H 1.044664 1.401967 0.999225 0.057 Uiso 1 1 calc R U . . .
C52 C 0.12217(15) 0.48780(15) 0.28244(16) 0.0484(4) Uani 1 1 d . . . . .

loop_
_atom_site_aniso_label
_atom_site_aniso_U_11
_atom_site_aniso_U_22
_atom_site_aniso_U_33
_atom_site_aniso_U_23
_atom_site_aniso_U_13
_atom_site_aniso_U_12
S1 0.03709(19) 0.02681(17) 0.02509(17) 0.01505(14) 0.00743(14) 0.01005(14)
S3 0.03766(19) 0.02846(17) 0.02462(17) 0.01550(14) 0.01155(14) 0.01225(14)
S2 0.03275(18) 0.02610(17) 0.02781(17) 0.01335(14) 0.00650(14) 0.00958(13)
S4 0.03069(18) 0.02792(17) 0.03492(19) 0.01599(15) 0.00823(14) 0.00932(14)
F5 0.0382(5) 0.0464(5) 0.0432(6) 0.0221(5) -0.0013(4) 0.0046(4)
F4 0.0653(7) 0.0473(6) 0.0308(5) 0.0164(4) 0.0150(5) 0.0247(5)
F1 0.0465(6) 0.0869(8) 0.0456(6) 0.0468(6) 0.0197(5) 0.0224(6)
F3 0.0508(6) 0.0511(6) 0.0334(5) 0.0132(5) -0.0006(4) 0.0025(5)
F7 0.0663(7) 0.0759(8) 0.0347(5) 0.0347(5) 0.0227(5) 0.0257(6)
F6 0.0684(7) 0.0443(6) 0.0498(6) 0.0355(5) 0.0058(5) 0.0078(5)
F2 0.0578(7) 0.0789(8) 0.0593(7) 0.0518(6) 0.0214(5) 0.0388(6)
O1 0.0398(6) 0.0433(6) 0.0268(5) 0.0208(5) 0.0105(4) 0.0183(5)
O5 0.0338(6) 0.0313(5) 0.0470(7) 0.0189(5) 0.0056(5) 0.0042(4)
O2 0.0405(6) 0.0440(6) 0.0274(5) 0.0240(5) 0.0134(4) 0.0191(5)
O4 0.0489(7) 0.0429(6) 0.0365(6) 0.0252(5) 0.0217(5) 0.0239(5)
F8 0.0546(7) 0.0465(6) 0.0720(8) 0.0271(6) 0.0318(6) 0.0071(5)
F9 0.0625(7) 0.0804(8) 0.0563(7) 0.0414(6) 0.0334(6) 0.0480(6)
O7 0.0528(7) 0.0455(6) 0.0285(5) 0.0224(5) 0.0135(5) 0.0243(5)
O6 0.0500(7) 0.0410(6) 0.0383(6) 0.0158(5) 0.0127(5) 0.0255(5)
O3 0.0557(7) 0.0289(6) 0.0411(6) 0.0171(5) 0.0036(6) 0.0060(5)
O9 0.0371(6) 0.0347(6) 0.0484(7) 0.0145(5) 0.0010(5) 0.0058(5)
O8 0.0631(8) 0.0298(6) 0.0397(6) 0.0177(5) 0.0182(6) 0.0111(5)
O10 0.0532(8) 0.0485(7) 0.0587(8) 0.0329(7) 0.0106(6) 0.0233(6)
F10 0.1161(13) 0.1088(12) 0.0963(11) 0.0802(10) 0.0765(10) 0.0635(10)
N00P 0.0357(7) 0.0369(7) 0.0273(6) 0.0145(5) 0.0053(5) 0.0132(5)
F12 0.0968(11) 0.0639(8) 0.0861(10) 0.0183(7) 0.0605(9) 0.0407(8)
N00R 0.0352(7) 0.0391(7) 0.0375(7) 0.0260(6) 0.0146(5) 0.0149(5)
F11 0.0439(7) 0.0849(10) 0.0933(11) 0.0269(8) 0.0321(7) 0.0035(6)
C35 0.0285(7) 0.0268(7) 0.0266(7) 0.0153(6) 0.0094(5) 0.0108(5)
C29 0.0249(6) 0.0260(6) 0.0247(6) 0.0134(5) 0.0071(5) 0.0104(5)
C30 0.0237(6) 0.0273(6) 0.0229(6) 0.0151(5) 0.0076(5) 0.0104(5)
C39 0.0262(7) 0.0370(7) 0.0254(7) 0.0180(6) 0.0097(5) 0.0155(6)
C32 0.0308(7) 0.0283(7) 0.0330(7) 0.0198(6) 0.0111(6) 0.0094(5)
C28 0.0278(7) 0.0285(6) 0.0249(7) 0.0148(6) 0.0073(5) 0.0112(5)
C3 0.0260(6) 0.0265(6) 0.0308(7) 0.0161(6) 0.0097(5) 0.0126(5)
C50 0.0275(7) 0.0352(7) 0.0284(7) 0.0204(6) 0.0095(5) 0.0156(6)
C31 0.0233(6) 0.0271(6) 0.0278(7) 0.0153(6) 0.0074(5) 0.0095(5)
C27 0.0240(6) 0.0359(7) 0.0265(7) 0.0195(6) 0.0090(5) 0.0148(5)
C2 0.0302(7) 0.0285(7) 0.0302(7) 0.0167(6) 0.0107(6) 0.0135(5)
C24 0.0268(7) 0.0357(7) 0.0301(7) 0.0170(6) 0.0092(6) 0.0173(6)
C13 0.0265(6) 0.0361(7) 0.0286(7) 0.0204(6) 0.0119(5) 0.0167(6)
C4 0.0245(6) 0.0275(6) 0.0277(7) 0.0168(6) 0.0090(5) 0.0128(5)
C49 0.0339(7) 0.0354(7) 0.0313(7) 0.0203(6) 0.0086(6) 0.0140(6)
C40 0.0309(7) 0.0367(8) 0.0280(7) 0.0171(6) 0.0100(6) 0.0135(6)
C18 0.0290(7) 0.0404(8) 0.0296(7) 0.0215(6) 0.0111(6) 0.0178(6)
C5 0.0264(6) 0.0258(6) 0.0309(7) 0.0159(6) 0.0083(5) 0.0116(5)
C9 0.0280(7) 0.0254(6) 0.0297(7) 0.0146(6) 0.0096(5) 0.0126(5)
C1 0.0254(6) 0.0349(7) 0.0294(7) 0.0194(6) 0.0111(5) 0.0170(6)
C8 0.0370(8) 0.0271(7) 0.0345(8) 0.0194(6) 0.0140(6) 0.0137(6)
C34 0.0342(7) 0.0298(7) 0.0228(6) 0.0127(6) 0.0082(6) 0.0117(6)
C6 0.0344(7) 0.0278(7) 0.0254(7) 0.0123(6) 0.0085(6) 0.0139(6)
C14 0.0326(7) 0.0351(7) 0.0303(7) 0.0196(6) 0.0137(6) 0.0155(6)
C45 0.0302(7) 0.0412(8) 0.0303(7) 0.0235(6) 0.0123(6) 0.0187(6)
C44 0.0311(7) 0.0409(8) 0.0280(7) 0.0205(6) 0.0119(6) 0.0171(6)
C7 0.0368(8) 0.0332(7) 0.0310(7) 0.0199(6) 0.0151(6) 0.0184(6)
C36 0.0335(7) 0.0270(7) 0.0296(7) 0.0132(6) 0.0057(6) 0.0078(6)
C23 0.0332(7) 0.0360(8) 0.0376(8) 0.0191(7) 0.0101(6) 0.0168(6)
C33 0.0329(7) 0.0370(7) 0.0292(7) 0.0222(6) 0.0126(6) 0.0140(6)
C19 0.0314(7) 0.0407(8) 0.0309(7) 0.0184(7) 0.0081(6) 0.0189(6)
C17 0.0366(8) 0.0515(9) 0.0391(8) 0.0334(8) 0.0176(7) 0.0212(7)
C46 0.0393(8) 0.0489(9) 0.0435(9) 0.0354(8) 0.0188(7) 0.0231(7)
C10 0.0374(8) 0.0275(7) 0.0358(8) 0.0173(6) 0.0087(6) 0.0092(6)
C38 0.0495(9) 0.0263(7) 0.0302(7) 0.0149(6) 0.0102(7) 0.0094(6)
C48 0.0379(8) 0.0351(8) 0.0412(9) 0.0211(7) 0.0087(7) 0.0138(7)
C16 0.0371(8) 0.0407(8) 0.0470(9) 0.0310(8) 0.0180(7) 0.0160(7)
C43 0.0416(9) 0.0544(10) 0.0249(7) 0.0212(7) 0.0127(6) 0.0211(7)
C26 0.0402(8) 0.0279(7) 0.0320(8) 0.0173(6) 0.0062(6) 0.0078(6)
C15 0.0374(8) 0.0349(8) 0.0381(8) 0.0211(7) 0.0159(7) 0.0153(6)
C51 0.0429(9) 0.0416(8) 0.0338(8) 0.0216(7) 0.0167(7) 0.0185(7)
C12 0.0432(8) 0.0261(7) 0.0308(8) 0.0128(6) 0.0097(6) 0.0121(6)
C41 0.0357(8) 0.0387(8) 0.0328(8) 0.0150(7) 0.0107(6) 0.0126(6)
C25 0.0365(8) 0.0438(8) 0.0309(8) 0.0227(7) 0.0092(6) 0.0130(7)
C47 0.0383(8) 0.0401(8) 0.0547(10) 0.0336(8) 0.0163(7) 0.0168(7)
C22 0.0376(8) 0.0352(8) 0.0456(9) 0.0155(7) 0.0049(7) 0.0160(7)
C42 0.0412(9) 0.0457(9) 0.0255(7) 0.0108(7) 0.0087(6) 0.0151(7)
C37 0.0593(11) 0.0462(9) 0.0343(8) 0.0283(8) 0.0179(8) 0.0173(8)
C11 0.0625(11) 0.0412(9) 0.0353(8) 0.0245(7) 0.0238(8) 0.0243(8)
C20 0.0487(10) 0.0505(10) 0.0285(8) 0.0155(7) 0.0032(7) 0.0229(8)
C21 0.0449(10) 0.0431(9) 0.0355(9) 0.0088(7) -0.0020(7) 0.0189(8)
C52 0.0500(10) 0.0413(9) 0.0524(11) 0.0197(8) 0.0276(9) 0.0181(8)

loop_
_atom_type_symbol
_atom_type_description
_atom_type_scat_dispersion_real
_atom_type_scat_dispersion_imag
_atom_type_scat_source
C C 0.0181 0.0091 'International Tables Vol C Tables 4.2.6.8 and 6.1.1.4'
H H 0.0000 0.0000 'International Tables Vol C Tables 4.2.6.8 and 6.1.1.4'
N N 0.0311 0.0180 'International Tables Vol C Tables 4.2.6.8 and 6.1.1.4'
O O 0.0492 0.0322 'International Tables Vol C Tables 4.2.6.8 and 6.1.1.4'
F F 0.0727 0.0534 'International Tables Vol C Tables 4.2.6.8 and 6.1.1.4'
S S 0.3331 0.5567 'International Tables Vol C Tables 4.2.6.8 and 6.1.1.4'

loop_
_exptl_crystal_face_index_h
_exptl_crystal_face_index_k
_exptl_crystal_face_index_l
_exptl_crystal_face_perp_dist
2 -1 8 0.1021
-1 -8 1 0.1312
1 -9 8 0.1493
-2 0 -7 0.1201
-1 9 -8 0.1212
9 -4 0 0.0899
8 2 -4 0.1530
0 9 -6 0.1350
5 -9 5 0.1480
7 -3 5 0.1161
3 -9 7 0.1497
4 7 -2 0.1730
-3 9 -7 0.1193
4 -9 1 0.1383
6 1 -8 0.1528
2 8 -8 0.1292
-8 7 -2 0.0896
-9 0 3 0.0959
-6 0 8 0.1167
-6 3 7 0.1026
-3 9 -2 0.1344
-2 -8 8 0.1488
-9 4 2 0.0615
9 0 -5 0.1310
3 -2 -8 0.1273
-2 -2 10 0.1241
-3 2 8 0.1045
-1 9 -2 0.1386
1 8 -8 0.1185
2 2 -10 0.1411
1 -8 1 0.1281
1 -1 -8 0.1160
-1 8 -1 0.1387
-1 -3 10 0.1198

loop_
_geom_angle_atom_site_label_1
_geom_angle_atom_site_label_2
_geom_angle_atom_site_label_3
_geom_angle
_geom_angle_site_symmetry_1
_geom_angle_site_symmetry_3
_geom_angle_publ_flag
O4 S1 N00R 116.98(7) . . ?
O4 S1 C25 105.20(7) . . ?
O3 S1 O4 118.00(8) . . ?
O3 S1 N00R 109.23(8) . . ?
O3 S1 C25 103.90(7) . . ?
N00R S1 C25 101.06(7) . . ?
O7 S3 N00P 116.57(7) . . ?
O7 S3 C51 104.28(8) . . ?
O8 S3 O7 117.78(7) . . ?
O8 S3 N00P 109.19(8) . . ?
O8 S3 C51 104.46(8) . . ?
N00P S3 C51 102.44(8) . . ?
O5 S2 N00R 116.85(7) . . ?
O5 S2 C26 104.89(7) . . ?
O6 S2 O5 118.10(7) . . ?
O6 S2 N00R 108.49(8) . . ?
O6 S2 C26 104.09(7) . . ?
N00R S2 C26 102.24(7) . . ?
O9 S4 O10 118.47(8) . . ?
O9 S4 N00P 117.33(7) . . ?
O9 S4 C52 105.87(9) . . ?
O10 S4 N00P 107.38(8) . . ?
O10 S4 C52 103.57(9) . . ?
N00P S4 C52 101.96(8) . . ?
C19 O1 C18 120.56(12) . . ?
C44 O2 C45 120.72(11) . . ?
S3 N00P S4 124.84(8) . . ?
S2 N00R S1 124.55(9) . . ?
C30 C35 C38 120.96(12) . . ?
C34 C35 C30 118.14(13) . . ?
C34 C35 C38 120.90(13) . . ?
C28 C29 C30 179.34(14) . . ?
C35 C30 C29 119.52(12) . . ?
C35 C30 C31 120.98(12) . . ?
C29 C30 C31 119.49(12) . . ?
C40 C39 C27 123.53(13) . . ?
C44 C39 C27 118.57(13) . . ?
C44 C39 C40 117.90(13) . . ?
C31 C32 H32 119.1 . . ?
C31 C32 C33 121.75(13) . . ?
C33 C32 H32 119.1 . . ?
C29 C28 C27 179.56(16) . . ?
C2 C3 C4 179.66(18) . . ?
C49 C50 C27 123.73(13) . . ?
C49 C50 C45 117.54(13) . . ?
C45 C50 C27 118.72(13) . . ?
C30 C31 C36 120.70(12) . . ?
C32 C31 C30 118.24(13) . . ?
C32 C31 C36 121.05(12) . . ?
C28 C27 C39 120.51(13) . . ?
C28 C27 C50 120.53(13) . . ?
C50 C27 C39 118.97(12) . . ?
C3 C2 C1 178.23(17) . . ?
C23 C24 C1 123.19(14) . . ?
C19 C24 C1 118.64(14) . . ?
C19 C24 C23 118.16(14) . . ?
C18 C13 C1 118.71(13) . . ?
C14 C13 C18 117.89(13) . . ?
C14 C13 C1 123.40(13) . . ?
C3 C4 C5 119.56(12) . . ?
C3 C4 C9 119.55(13) . . ?
C9 C4 C5 120.88(13) . . ?
C50 C49 H49 119.7 . . ?
C48 C49 C50 120.54(14) . . ?
C48 C49 H49 119.7 . . ?
C39 C40 H40 119.8 . . ?
C41 C40 C39 120.47(14) . . ?
C41 C40 H40 119.8 . . ?
O1 C18 C13 121.59(13) . . ?
O1 C18 C17 116.68(13) . . ?
C17 C18 C13 121.72(14) . . ?
C4 C5 C10 120.63(13) . . ?
C6 C5 C4 118.19(12) . . ?
C6 C5 C10 121.18(13) . . ?
C4 C9 C12 120.64(13) . . ?
C8 C9 C4 118.21(13) . . ?
C8 C9 C12 121.15(13) . . ?
C2 C1 C24 120.40(13) . . ?
C2 C1 C13 120.89(13) . . ?
C24 C1 C13 118.71(13) . . ?
C9 C8 H8 118.9 . . ?
C9 C8 C7 122.11(13) . . ?
C7 C8 H8 118.9 . . ?
C35 C34 H34 119.1 . . ?
C35 C34 C33 121.89(13) . . ?
C33 C34 H34 119.1 . . ?
C5 C6 H6 119.1 . . ?
C5 C6 C7 121.89(13) . . ?
C7 C6 H6 119.1 . . ?
C13 C14 H14 119.7 . . ?
C15 C14 C13 120.56(14) . . ?
C15 C14 H14 119.7 . . ?
O2 C45 C50 121.32(13) . . ?
O2 C45 C46 116.66(13) . . ?
C46 C45 C50 122.02(15) . . ?
O2 C44 C39 121.68(13) . . ?
O2 C44 C43 116.80(13) . . ?
C43 C44 C39 121.51(14) . . ?
C8 C7 C6 118.71(13) . . ?
C8 C7 C11 120.24(13) . . ?
C6 C7 C11 121.05(14) . . ?
C31 C36 H36A 109.5 . . ?
C31 C36 H36B 109.5 . . ?
C31 C36 H36C 109.5 . . ?
H36A C36 H36B 109.5 . . ?
H36A C36 H36C 109.5 . . ?
H36B C36 H36C 109.5 . . ?
C24 C23 H23 119.9 . . ?
C22 C23 C24 120.28(16) . . ?
C22 C23 H23 119.9 . . ?
C32 C33 C37 120.29(14) . . ?
C34 C33 C32 119.00(13) . . ?
C34 C33 C37 120.71(14) . . ?
O1 C19 C24 121.70(14) . . ?
O1 C19 C20 117.04(15) . . ?
C20 C19 C24 121.26(16) . . ?
C18 C17 H17 120.7 . . ?
C16 C17 C18 118.64(14) . . ?
C16 C17 H17 120.7 . . ?
C45 C46 H46 120.8 . . ?
C47 C46 C45 118.46(14) . . ?
C47 C46 H46 120.8 . . ?
C5 C10 H10A 109.5 . . ?
C5 C10 H10B 109.5 . . ?
C5 C10 H10C 109.5 . . ?
H10A C10 H10B 109.5 . . ?
H10A C10 H10C 109.5 . . ?
H10B C10 H10C 109.5 . . ?
C35 C38 H38A 109.5 . . ?
C35 C38 H38B 109.5 . . ?
C35 C38 H38C 109.5 . . ?
H38A C38 H38B 109.5 . . ?
H38A C38 H38C 109.5 . . ?
H38B C38 H38C 109.5 . . ?
C49 C48 H48 120.0 . . ?
C49 C48 C47 120.05(16) . . ?
C47 C48 H48 120.0 . . ?
C17 C16 H16 119.4 . . ?
C17 C16 C15 121.20(14) . . ?
C15 C16 H16 119.4 . . ?
C44 C43 H43 120.7 . . ?
C42 C43 C44 118.59(14) . . ?
C42 C43 H43 120.7 . . ?
F5 C26 S2 111.34(11) . . ?
F5 C26 F4 108.04(13) . . ?
F5 C26 F6 107.73(13) . . ?
F4 C26 S2 111.19(11) . . ?
F6 C26 S2 110.23(10) . . ?
F6 C26 F4 108.18(14) . . ?
C14 C15 C16 119.98(15) . . ?
C14 C15 H15 120.0 . . ?
C16 C15 H15 120.0 . . ?
F7 C51 S3 110.87(12) . . ?
F7 C51 F9 107.21(14) . . ?
F8 C51 S3 111.24(11) . . ?
F8 C51 F7 108.86(14) . . ?
F8 C51 F9 109.02(15) . . ?
F9 C51 S3 109.53(11) . . ?
C9 C12 H12A 109.5 . . ?
C9 C12 H12B 109.5 . . ?
C9 C12 H12C 109.5 . . ?
H12A C12 H12B 109.5 . . ?
H12A C12 H12C 109.5 . . ?
H12B C12 H12C 109.5 . . ?
C40 C41 H41 120.0 . . ?
C40 C41 C42 120.03(16) . . ?
C42 C41 H41 120.0 . . ?
F1 C25 S1 111.84(11) . . ?
F1 C25 F3 107.95(14) . . ?
F1 C25 F2 108.27(13) . . ?
F3 C25 S1 110.93(11) . . ?
F3 C25 F2 108.17(14) . . ?
F2 C25 S1 109.55(11) . . ?
C46 C47 C48 121.38(15) . . ?
C46 C47 H47 119.3 . . ?
C48 C47 H47 119.3 . . ?
C23 C22 H22 120.0 . . ?
C23 C22 C21 120.04(17) . . ?
C21 C22 H22 120.0 . . ?
C43 C42 C41 121.46(15) . . ?
C43 C42 H42 119.3 . . ?
C41 C42 H42 119.3 . . ?
C33 C37 H37A 109.5 . . ?
C33 C37 H37B 109.5 . . ?
C33 C37 H37C 109.5 . . ?
H37A C37 H37B 109.5 . . ?
H37A C37 H37C 109.5 . . ?
H37B C37 H37C 109.5 . . ?
C7 C11 H11A 109.5 . . ?
C7 C11 H11B 109.5 . . ?
C7 C11 H11C 109.5 . . ?
H11A C11 H11B 109.5 . . ?
H11A C11 H11C 109.5 . . ?
H11B C11 H11C 109.5 . . ?
C19 C20 H20 120.7 . . ?
C21 C20 C19 118.67(17) . . ?
C21 C20 H20 120.7 . . ?
C22 C21 H21 119.2 . . ?
C20 C21 C22 121.55(16) . . ?
C20 C21 H21 119.2 . . ?
F10 C52 S4 111.73(14) . . ?
F10 C52 F12 108.73(18) . . ?
F10 C52 F11 108.30(18) . . ?
F12 C52 S4 109.72(14) . . ?
F11 C52 S4 110.21(14) . . ?
F11 C52 F12 108.07(18) . . ?

loop_
_geom_bond_atom_site_label_1
_geom_bond_atom_site_label_2
_geom_bond_distance
_geom_bond_site_symmetry_2
_geom_bond_publ_flag
S1 O4 1.4306(12) . ?
S1 O3 1.4274(12) . ?
S1 N00R 1.5793(14) . ?
S1 C25 1.8317(16) . ?
S3 O7 1.4348(11) . ?
S3 O8 1.4273(12) . ?
S3 N00P 1.5670(14) . ?
S3 C51 1.8300(17) . ?
S2 O5 1.4288(12) . ?
S2 O6 1.4281(12) . ?
S2 N00R 1.5758(13) . ?
S2 C26 1.8350(16) . ?
S4 O9 1.4193(12) . ?
S4 O10 1.4313(13) . ?
S4 N00P 1.5764(14) . ?
S4 C52 1.8279(19) . ?
F5 C26 1.3234(19) . ?
F4 C26 1.3315(19) . ?
F1 C25 1.3238(19) . ?
F3 C25 1.324(2) . ?
F7 C51 1.3287(19) . ?
F6 C26 1.3277(18) . ?
F2 C25 1.329(2) . ?
O1 C18 1.3571(19) . ?
O1 C19 1.356(2) . ?
O2 C45 1.3607(19) . ?
O2 C44 1.3534(19) . ?
F8 C51 1.308(2) . ?
F9 C51 1.330(2) . ?
F10 C52 1.309(3) . ?
F12 C52 1.317(2) . ?
F11 C52 1.313(2) . ?
C35 C30 1.4161(19) . ?
C35 C34 1.387(2) . ?
C35 C38 1.5050(19) . ?
C29 C30 1.4184(18) . ?
C29 C28 1.208(2) . ?
C30 C31 1.4185(19) . ?
C39 C27 1.426(2) . ?
C39 C40 1.416(2) . ?
C39 C44 1.413(2) . ?
C32 H32 0.9500 . ?
C32 C31 1.384(2) . ?
C32 C33 1.397(2) . ?
C28 C27 1.4075(19) . ?
C3 C2 1.214(2) . ?
C3 C4 1.4129(19) . ?
C50 C27 1.420(2) . ?
C50 C49 1.416(2) . ?
C50 C45 1.4170(19) . ?
C31 C36 1.5048(19) . ?
C2 C1 1.398(2) . ?
C24 C1 1.424(2) . ?
C24 C23 1.415(2) . ?
C24 C19 1.415(2) . ?
C13 C18 1.414(2) . ?
C13 C1 1.426(2) . ?
C13 C14 1.413(2) . ?
C4 C5 1.4201(19) . ?
C4 C9 1.4186(19) . ?
C49 H49 0.9500 . ?
C49 C48 1.367(2) . ?
C40 H40 0.9500 . ?
C40 C41 1.369(2) . ?
C18 C17 1.393(2) . ?
C5 C6 1.384(2) . ?
C5 C10 1.5005(19) . ?
C9 C8 1.380(2) . ?
C9 C12 1.503(2) . ?
C8 H8 0.9500 . ?
C8 C7 1.397(2) . ?
C34 H34 0.9500 . ?
C34 C33 1.392(2) . ?
C6 H6 0.9500 . ?
C6 C7 1.397(2) . ?
C14 H14 0.9500 . ?
C14 C15 1.370(2) . ?
C45 C46 1.386(2) . ?
C44 C43 1.396(2) . ?
C7 C11 1.507(2) . ?
C36 H36A 0.9800 . ?
C36 H36B 0.9800 . ?
C36 H36C 0.9800 . ?
C23 H23 0.9500 . ?
C23 C22 1.366(2) . ?
C33 C37 1.508(2) . ?
C19 C20 1.392(2) . ?
C17 H17 0.9500 . ?
C17 C16 1.373(2) . ?
C46 H46 0.9500 . ?
C46 C47 1.374(3) . ?
C10 H10A 0.9800 . ?
C10 H10B 0.9800 . ?
C10 H10C 0.9800 . ?
C38 H38A 0.9800 . ?
C38 H38B 0.9800 . ?
C38 H38C 0.9800 . ?
C48 H48 0.9500 . ?
C48 C47 1.408(2) . ?
C16 H16 0.9500 . ?
C16 C15 1.413(2) . ?
C43 H43 0.9500 . ?
C43 C42 1.370(3) . ?
C15 H15 0.9500 . ?
C12 H12A 0.9800 . ?
C12 H12B 0.9800 . ?
C12 H12C 0.9800 . ?
C41 H41 0.9500 . ?
C41 C42 1.406(2) . ?
C47 H47 0.9500 . ?
C22 H22 0.9500 . ?
C22 C21 1.406(3) . ?
C42 H42 0.9500 . ?
C37 H37A 0.9800 . ?
C37 H37B 0.9800 . ?
C37 H37C 0.9800 . ?
C11 H11A 0.9800 . ?
C11 H11B 0.9800 . ?
C11 H11C 0.9800 . ?
C20 H20 0.9500 . ?
C20 C21 1.368(3) . ?
C21 H21 0.9500 . ?

loop_
_geom_torsion_atom_site_label_1
_geom_torsion_atom_site_label_2
_geom_torsion_atom_site_label_3
_geom_torsion_atom_site_label_4
_geom_torsion
_geom_torsion_site_symmetry_1
_geom_torsion_site_symmetry_2
_geom_torsion_site_symmetry_3
_geom_torsion_site_symmetry_4
_geom_torsion_publ_flag
O1 C18 C17 C16 179.91(14) . . . . ?
O1 C19 C20 C21 -177.96(15) . . . . ?
O5 S2 N00R S1 28.24(13) . . . . ?
O5 S2 C26 F5 173.48(11) . . . . ?
O5 S2 C26 F4 -65.99(12) . . . . ?
O5 S2 C26 F6 53.98(13) . . . . ?
O2 C45 C46 C47 180.00(14) . . . . ?
O2 C44 C43 C42 179.52(15) . . . . ?
O4 S1 N00R S2 4.32(13) . . . . ?
O4 S1 C25 F1 -179.80(12) . . . . ?
O4 S1 C25 F3 -59.21(13) . . . . ?
O4 S1 C25 F2 60.15(13) . . . . ?
O7 S3 N00P S4 14.20(14) . . . . ?
O7 S3 C51 F7 177.86(11) . . . . ?
O7 S3 C51 F8 -60.85(14) . . . . ?
O7 S3 C51 F9 59.75(13) . . . . ?
O6 S2 N00R S1 164.79(9) . . . . ?
O6 S2 C26 F5 48.78(12) . . . . ?
O6 S2 C26 F4 169.31(11) . . . . ?
O6 S2 C26 F6 -70.72(13) . . . . ?
O3 S1 N00R S2 141.67(10) . . . . ?
O3 S1 C25 F1 55.56(14) . . . . ?
O3 S1 C25 F3 176.15(12) . . . . ?
O3 S1 C25 F2 -64.49(13) . . . . ?
O9 S4 N00P S3 23.95(14) . . . . ?
O9 S4 C52 F10 -59.99(16) . . . . ?
O9 S4 C52 F12 60.67(18) . . . . ?
O9 S4 C52 F11 179.55(14) . . . . ?
O8 S3 N00P S4 150.74(10) . . . . ?
O8 S3 C51 F7 53.65(14) . . . . ?
O8 S3 C51 F8 174.94(12) . . . . ?
O8 S3 C51 F9 -64.47(13) . . . . ?
O10 S4 N00P S3 160.34(10) . . . . ?
O10 S4 C52 F10 174.66(15) . . . . ?
O10 S4 C52 F12 -64.67(17) . . . . ?
O10 S4 C52 F11 54.21(16) . . . . ?
N00P S3 C51 F7 -60.21(13) . . . . ?
N00P S3 C51 F8 61.08(14) . . . . ?
N00P S3 C51 F9 -178.32(11) . . . . ?
N00P S4 C52 F10 63.24(16) . . . . ?
N00P S4 C52 F12 -176.10(15) . . . . ?
N00P S4 C52 F11 -57.22(16) . . . . ?
N00R S1 C25 F1 -57.65(13) . . . . ?
N00R S1 C25 F3 62.94(13) . . . . ?
N00R S1 C25 F2 -177.71(11) . . . . ?
N00R S2 C26 F5 -64.12(12) . . . . ?
N00R S2 C26 F4 56.41(12) . . . . ?
N00R S2 C26 F6 176.39(12) . . . . ?
C35 C30 C31 C32 -0.6(2) . . . . ?
C35 C30 C31 C36 179.26(13) . . . . ?
C35 C34 C33 C32 0.2(2) . . . . ?
C35 C34 C33 C37 -179.16(15) . . . . ?
C29 C30 C31 C32 178.77(13) . . . . ?
C29 C30 C31 C36 -1.4(2) . . . . ?
C30 C35 C34 C33 -0.1(2) . . . . ?
C39 C40 C41 C42 -0.8(2) . . . . ?
C39 C44 C43 C42 -1.2(2) . . . . ?
C3 C4 C5 C6 -179.59(13) . . . . ?
C3 C4 C5 C10 0.2(2) . . . . ?
C3 C4 C9 C8 179.90(13) . . . . ?
C3 C4 C9 C12 -0.2(2) . . . . ?
C50 C49 C48 C47 0.5(2) . . . . ?
C50 C45 C46 C47 0.1(2) . . . . ?
C31 C32 C33 C34 -0.6(2) . . . . ?
C31 C32 C33 C37 178.81(15) . . . . ?
C27 C39 C40 C41 178.54(14) . . . . ?
C27 C39 C44 O2 1.7(2) . . . . ?
C27 C39 C44 C43 -177.52(14) . . . . ?
C27 C50 C49 C48 178.43(14) . . . . ?
C27 C50 C45 O2 1.3(2) . . . . ?
C27 C50 C45 C46 -178.76(13) . . . . ?
C24 C23 C22 C21 1.4(2) . . . . ?
C24 C19 C20 C21 1.6(3) . . . . ?
C13 C18 C17 C16 0.5(2) . . . . ?
C13 C14 C15 C16 -0.1(2) . . . . ?
C4 C5 C6 C7 -0.2(2) . . . . ?
C4 C9 C8 C7 -0.4(2) . . . . ?
C49 C50 C27 C39 -179.08(13) . . . . ?
C49 C50 C27 C28 1.4(2) . . . . ?
C49 C50 C45 O2 -179.53(13) . . . . ?
C49 C50 C45 C46 0.4(2) . . . . ?
C49 C48 C47 C46 0.0(3) . . . . ?
C40 C39 C27 C28 -1.3(2) . . . . ?
C40 C39 C27 C50 179.13(13) . . . . ?
C40 C39 C44 O2 -178.86(13) . . . . ?
C40 C39 C44 C43 1.9(2) . . . . ?
C40 C41 C42 C43 1.6(3) . . . . ?
C18 O1 C19 C24 0.7(2) . . . . ?
C18 O1 C19 C20 -179.73(14) . . . . ?
C18 C13 C1 C2 178.73(13) . . . . ?
C18 C13 C1 C24 -1.2(2) . . . . ?
C18 C13 C14 C15 1.0(2) . . . . ?
C18 C17 C16 C15 0.4(2) . . . . ?
C5 C4 C9 C8 0.5(2) . . . . ?
C5 C4 C9 C12 -179.56(13) . . . . ?
C5 C6 C7 C8 0.3(2) . . . . ?
C5 C6 C7 C11 179.53(15) . . . . ?
C9 C4 C5 C6 -0.2(2) . . . . ?
C9 C4 C5 C10 179.64(13) . . . . ?
C9 C8 C7 C6 0.0(2) . . . . ?
C9 C8 C7 C11 -179.21(15) . . . . ?
C1 C24 C23 C22 -178.82(14) . . . . ?
C1 C24 C19 O1 -3.1(2) . . . . ?
C1 C24 C19 C20 177.36(14) . . . . ?
C1 C13 C18 O1 -1.2(2) . . . . ?
C1 C13 C18 C17 178.20(13) . . . . ?
C1 C13 C14 C15 -178.39(14) . . . . ?
C34 C35 C30 C29 -179.09(13) . . . . ?
C34 C35 C30 C31 0.2(2) . . . . ?
C14 C13 C18 O1 179.42(13) . . . . ?
C14 C13 C18 C17 -1.2(2) . . . . ?
C14 C13 C1 C2 -1.9(2) . . . . ?
C14 C13 C1 C24 178.12(13) . . . . ?
C45 O2 C44 C39 -0.4(2) . . . . ?
C45 O2 C44 C43 178.87(13) . . . . ?
C45 C50 C27 C39 0.0(2) . . . . ?
C45 C50 C27 C28 -179.52(13) . . . . ?
C45 C50 C49 C48 -0.7(2) . . . . ?
C45 C46 C47 C48 -0.3(2) . . . . ?
C44 O2 C45 C50 -1.2(2) . . . . ?
C44 O2 C45 C46 178.93(13) . . . . ?
C44 C39 C27 C28 178.07(13) . . . . ?
C44 C39 C27 C50 -1.5(2) . . . . ?
C44 C39 C40 C41 -0.9(2) . . . . ?
C44 C43 C42 C41 -0.6(3) . . . . ?
C23 C24 C1 C2 2.3(2) . . . . ?
C23 C24 C1 C13 -177.76(13) . . . . ?
C23 C24 C19 O1 177.89(13) . . . . ?
C23 C24 C19 C20 -1.7(2) . . . . ?
C23 C22 C21 C20 -1.4(3) . . . . ?
C33 C32 C31 C30 0.7(2) . . . . ?
C33 C32 C31 C36 -179.11(14) . . . . ?
C19 O1 C18 C13 1.5(2) . . . . ?
C19 O1 C18 C17 -177.93(13) . . . . ?
C19 C24 C1 C2 -176.69(13) . . . . ?
C19 C24 C1 C13 3.3(2) . . . . ?
C19 C24 C23 C22 0.2(2) . . . . ?
C19 C20 C21 C22 -0.1(3) . . . . ?
C17 C16 C15 C14 -0.6(2) . . . . ?
C10 C5 C6 C7 179.95(14) . . . . ?
C38 C35 C30 C29 1.4(2) . . . . ?
C38 C35 C30 C31 -179.29(13) . . . . ?
C38 C35 C34 C33 179.47(14) . . . . ?
C26 S2 N00R S1 -85.62(11) . . . . ?
C51 S3 N00P S4 -98.92(11) . . . . ?
C12 C9 C8 C7 179.65(14) . . . . ?
C25 S1 N00R S2 -109.21(11) . . . . ?
C52 S4 N00P S3 -91.14(12) . . . . ?

loop_
_exptl_oxdiff_crystal_face_indexfrac_h
_exptl_oxdiff_crystal_face_indexfrac_k
_exptl_oxdiff_crystal_face_indexfrac_l
_exptl_oxdiff_crystal_face_x
_exptl_oxdiff_crystal_face_y
_exptl_oxdiff_crystal_face_z
2.0464 -0.8499 7.9416 0.9116 0.3790 -0.1585
-1.0798 -7.8753 1.1578 -0.5149 -0.2110 -0.8307
0.6096 -8.5956 7.7708 0.2429 0.1028 -0.9643
-2.0509 0.0286 -7.4737 -0.9221 -0.3818 0.0691
-0.5706 8.6544 -7.6709 -0.2256 -0.0955 0.9696
9.0184 -4.3834 -0.1337 -0.1784 0.9579 -0.2241
8.0836 2.2347 -4.2895 -0.1595 0.8625 0.4794
-0.3818 9.1877 -6.0725 0.0095 -0.0345 1.0029
4.6297 -9.1104 4.5603 -0.0935 0.4871 -0.8720
6.7725 -3.3274 5.3468 0.5059 0.8279 -0.2553
2.9648 -8.7123 7.2156 0.2170 0.3571 -0.9121
4.2589 6.5173 -2.4132 0.3245 0.5271 0.7889
-2.7980 8.7780 -7.1824 -0.2044 -0.3366 0.9221
4.1814 -8.7349 1.0506 -0.4869 0.3713 -0.7913
6.3192 0.9758 -8.0492 -0.7403 0.5693 0.3696
1.9211 7.9871 -7.6728 -0.2273 0.1775 0.9615
-7.8523 6.9187 -1.9949 0.1540 -0.8323 0.5377
-8.9854 0.2710 2.9194 0.1793 -0.9567 -0.2290
-5.8454 -0.0545 8.0453 0.8233 -0.5026 -0.2662
-6.0940 2.5481 6.5848 0.8537 -0.5231 0.0106
-3.3680 8.9656 -1.5554 0.4627 -0.2859 0.8412
-1.6459 -8.1490 7.5180 0.2018 -0.1517 -0.9689
-8.9183 4.0692 2.0182 0.3777 -0.9132 0.1662
8.5243 0.4727 -4.9037 -0.3636 0.8752 0.3230
2.7243 -1.9033 -7.6060 -0.9928 0.1296 -0.0097
-2.4002 -2.4730 9.6088 0.8862 -0.1149 -0.4510
-2.7267 1.7384 7.7139 0.9923 -0.1301 -0.0085
-1.3527 8.8648 -1.8073 0.4668 -0.0638 0.8824
0.6957 8.2007 -8.0543 -0.2807 0.0340 0.9599
2.4023 2.4583 -9.6054 -0.8870 0.1150 0.4495
0.5363 -8.2408 0.6639 -0.5688 -0.0428 -0.8217
0.8284 -1.1611 -7.8139 -0.9974 -0.0790 0.0231
-0.5446 8.1874 -0.5364 0.5794 0.0437 0.8142
-0.7224 -2.5846 9.5444 0.9046 0.0725 -0.4217
